data_4084480
loop_
_publ_author_name
'Murugesan, Sathiyamoorthy'
'St\"oger, Berthold'
'Carvalho, Maria Deus'
'Ferreira, Liliana P.'
'Pittenauer, Ernst'
'Allmaier, G\"unter'
'Veiros, Luis F.'
'Kirchner, Karl'

_publ_section_title
;
 Synthesis and Reactivity of Four- and Five-Coordinate Low-Spin Cobalt(II)
 PCP Pincer Complexes and Some Nickel(II) Analogues
;
_journal_name_full Organometallics
_journal_page_first 141009125933001
_journal_paper_doi 10.1021/om5007769
_journal_year 2014
_chemical_formula_sum 'C20 H37 Cl Co N2 P2'
_chemical_formula_weight 461.9
_chemical_name_systematic ' ?'
_space_group_IT_number 7
_symmetry_cell_setting monoclinic
_symmetry_Int_Tables_number 7
_symmetry_space_group_name_Hall 'P -2yc'
_symmetry_space_group_name_H-M 'P 1 c 1'
_cell_angle_alpha 90
_cell_angle_beta 105.829(5)
_cell_angle_gamma 90
_cell_formula_units_Z 4
_cell_length_a 14.566(3)
_cell_length_b 11.279(2)
_cell_length_c 14.640(3)
_cell_measurement_reflns_used 9869
_cell_measurement_temperature 100
_cell_measurement_theta_max 32.8
_cell_measurement_theta_min 2.3
_cell_volume 2314.0(8)
_diffrn_ambient_temperature 100
_diffrn_measured_fraction_theta_full 0.98
_diffrn_measured_fraction_theta_max 0.97
_diffrn_measurement_device 'four-cycle diffractometer'
_diffrn_measurement_device_type 'Bruker KAPPA APEX II CCD'
_diffrn_measurement_method '\w and \f scans'
_diffrn_radiation_monochromator graphite
_diffrn_radiation_probe x-ray
_diffrn_radiation_source 'X-ray tube'
_diffrn_radiation_type 'Mo K\a'
_diffrn_radiation_wavelength 0.71069
_diffrn_reflns_av_R_equivalents 0.0704
_diffrn_reflns_av_unetI/netI 0.0825
_diffrn_reflns_limit_h_max 22
_diffrn_reflns_limit_h_min -22
_diffrn_reflns_limit_k_max 17
_diffrn_reflns_limit_k_min -17
_diffrn_reflns_limit_l_max 22
_diffrn_reflns_limit_l_min -22
_diffrn_reflns_number 81191
_diffrn_reflns_theta_full 32.93
_diffrn_reflns_theta_max 33.06
_diffrn_reflns_theta_min 1.45
_exptl_absorpt_coefficient_mu 1.003
_exptl_absorpt_correction_T_max 0.74
_exptl_absorpt_correction_T_min 0.64
_exptl_absorpt_correction_type multi-scan
_exptl_absorpt_process_details SADABS
_exptl_crystal_colour 'dark red'
_exptl_crystal_density_diffrn 1.3253
_exptl_crystal_description block
_exptl_crystal_F_000 980
_exptl_crystal_size_max 0.62
_exptl_crystal_size_mid 0.38
_exptl_crystal_size_min 0.30
_refine_diff_density_max 0.69
_refine_diff_density_min -0.52
_refine_ls_abs_structure_details '  7701 of Friedel pairs used in the refinement'
_refine_ls_abs_structure_Flack 0.038(6)
_refine_ls_extinction_method none
_refine_ls_goodness_of_fit_gt 1.47
_refine_ls_goodness_of_fit_ref 1.39
_refine_ls_hydrogen_treatment constr
_refine_ls_number_constraints 298
_refine_ls_number_parameters 472
_refine_ls_number_reflns 81161
_refine_ls_number_restraints 0
_refine_ls_R_factor_all 0.0631
_refine_ls_R_factor_gt 0.0499
_refine_ls_shift/su_max 0.0297
_refine_ls_shift/su_mean 0.0050
_refine_ls_structure_factor_coef F
_refine_ls_weighting_details w=1/(\s^2^(F)+0.0004F^2^)
_refine_ls_weighting_scheme sigma
_refine_ls_wR_factor_gt 0.0720
_refine_ls_wR_factor_ref 0.0743
_reflns_number_gt 68052
_reflns_number_total 81161
_reflns_threshold_expression I>3\s(I)
_cod_data_source_file om5007769_si_001.cif
_cod_data_source_block CoCl
_cod_depositor_comments
;
The following automatic conversions were performed:

'_diffrn_radiation_probe' value 'X-ray' changed to 'x-ray' according
to
/home/saulius/struct/COD-crude-data--automatic-downloads/rss-feeds/ACS/lib/dictionaries/cif_core.dic
dictionary named 'cif_core.dic' version 2.4.2 from 2011-04-26.

Automatic conversion script
Id: cif_fix_values 2827 2014-09-09 07:05:25Z andrius 
;
_cod_original_cell_volume 2314.1(7)
_cod_original_formula_sum 'C20 H37 Cl1 Co1 N2 P2'
_cod_database_code 4084480

loop_
_space_group_symop_id
_space_group_symop_operation_xyz
1 x,y,z
2 x,-y,z+1/2

loop_
_atom_site_label
_atom_site_type_symbol
_atom_site_fract_x
_atom_site_fract_y
_atom_site_fract_z
_atom_site_adp_type
_atom_site_U_iso_or_equiv
_atom_site_site_symmetry_multiplicity
_atom_site_occupancy
_atom_site_calc_flag
Co1 Co 0.63950(3) 0.26134(3) 0.36039(3) Uani 0.01454(12) 2 1 d
Cl1 Cl 0.51551(6) 0.30395(6) 0.23659(5) Uani 0.0251(2) 2 1 d
P1 P 0.60882(5) 0.39483(6) 0.45688(5) Uani 0.0137(2) 2 1 d
P2 P 0.68661(5) 0.10794(6) 0.29411(5) Uani 0.0141(2) 2 1 d
C1 C 0.73349(19) 0.2078(2) 0.47183(18) Uani 0.0133(8) 2 1 d
N1 N 0.68772(16) 0.36324(17) 0.56243(15) Uani 0.0151(7) 2 1 d
N2 N 0.77428(16) 0.0470(2) 0.38202(15) Uani 0.0162(7) 2 1 d
C2 C 0.74804(17) 0.2669(2) 0.55890(18) Uani 0.0114(7) 2 1 d
C3 C 0.82140(18) 0.2331(2) 0.6389(2) Uani 0.0169(7) 2 1 d
C4 C 0.87712(18) 0.1355(2) 0.63314(18) Uani 0.0197(8) 2 1 d
C5 C 0.86193(18) 0.0700(2) 0.54974(18) Uani 0.0164(8) 2 1 d
C6 C 0.79023(19) 0.1063(2) 0.46895(18) Uani 0.0134(7) 2 1 d
C7 C 0.7050(2) 0.4351(3) 0.6485(2) Uani 0.0235(9) 2 1 d
C8 C 0.8335(2) -0.0525(2) 0.37282(19) Uani 0.0243(9) 2 1 d
C9 C 0.6265(2) 0.5525(2) 0.4370(2) Uani 0.0212(9) 2 1 d
C10 C 0.7304(2) 0.5713(3) 0.4341(2) Uani 0.0320(11) 2 1 d
C11 C 0.5588(3) 0.5961(2) 0.3437(2) Uani 0.0266(11) 2 1 d
C12 C 0.48739(17) 0.3873(2) 0.47150(19) Uani 0.0134(8) 2 1 d
C13 C 0.4685(2) 0.4585(3) 0.5528(2) Uani 0.0322(11) 2 1 d
C14 C 0.4573(2) 0.2574(3) 0.4742(2) Uani 0.0300(12) 2 1 d
C15 C 0.7409(2) 0.1248(2) 0.19553(19) Uani 0.0206(9) 2 1 d
C16 C 0.8241(3) 0.2113(3) 0.2229(3) Uani 0.0398(13) 2 1 d
C17 C 0.6680(2) 0.1664(3) 0.1057(2) Uani 0.0291(10) 2 1 d
C18 C 0.5933(2) -0.0044(2) 0.25602(19) Uani 0.0178(9) 2 1 d
C19 C 0.6147(2) -0.1147(2) 0.2050(2) Uani 0.0265(11) 2 1 d
C20 C 0.5572(3) -0.0397(3) 0.3419(2) Uani 0.0297(12) 2 1 d
Co2 Co 0.19321(3) 0.76477(3) 0.23937(2) Uani 0.01239(12) 2 1 d
Cl2 Cl 0.31535(6) 0.81008(6) 0.18049(5) Uani 0.0262(3) 2 1 d
P3 P 0.14802(5) 0.60926(5) 0.14874(4) Uani 0.0115(2) 2 1 d
P4 P 0.22384(6) 0.89861(5) 0.35170(5) Uani 0.0131(2) 2 1 d
C21 C 0.10137(19) 0.7099(2) 0.30183(17) Uani 0.0112(7) 2 1 d
N3 N 0.06043(16) 0.54919(19) 0.19080(15) Uani 0.0143(7) 2 1 d
N4 N 0.14630(17) 0.86461(18) 0.41675(15) Uani 0.0168(7) 2 1 d
C22 C 0.04489(18) 0.6087(2) 0.26941(16) Uani 0.0115(7) 2 1 d
C23 C -0.02352(17) 0.5684(2) 0.31339(17) Uani 0.0143(7) 2 1 d
C24 C -0.03651(18) 0.6316(2) 0.38967(17) Uani 0.0169(8) 2 1 d
C25 C 0.01753(19) 0.7318(2) 0.42484(18) Uani 0.0158(8) 2 1 d
C26 C 0.08707(19) 0.7689(2) 0.38309(18) Uani 0.0127(7) 2 1 d
C27 C 0.0025(2) 0.4463(2) 0.1506(2) Uani 0.0211(8) 2 1 d
C28 C 0.1324(2) 0.9361(2) 0.49400(19) Uani 0.0198(9) 2 1 d
C29 C 0.0953(2) 0.6215(2) 0.01972(17) Uani 0.0160(8) 2 1 d
C30 C 0.0109(2) 0.7062(3) -0.0005(2) Uani 0.0343(11) 2 1 d
C31 C 0.1696(2) 0.6630(2) -0.02977(19) Uani 0.0242(10) 2 1 d
C32 C 0.24476(20) 0.49843(20) 0.16503(18) Uani 0.0138(8) 2 1 d
C33 C 0.2222(2) 0.3886(2) 0.1026(2) Uani 0.0262(10) 2 1 d
C34 C 0.2761(2) 0.4628(3) 0.2680(2) Uani 0.0239(10) 2 1 d
C35 C 0.2018(2) 1.0569(2) 0.32195(18) Uani 0.0212(9) 2 1 d
C36 C 0.0984(2) 1.0735(3) 0.2642(2) Uani 0.0354(12) 2 1 d
C37 C 0.2718(3) 1.1028(3) 0.2690(2) Uani 0.0289(11) 2 1 d
C38 C 0.3457(2) 0.8916(2) 0.4285(2) Uani 0.0192(9) 2 1 d
C39 C 0.3656(2) 0.9628(3) 0.5214(2) Uani 0.0308(11) 2 1 d
C40 C 0.3767(2) 0.7627(2) 0.4488(2) Uani 0.0277(11) 2 1 d
H1c3 H 0.832748 0.27735 0.696978 Uiso 0.0203 2 1 d
H1c4 H 0.927278 0.112468 0.687746 Uiso 0.0237 2 1 d
H1c5 H 0.899828 0.000992 0.54734 Uiso 0.0196 2 1 d
H1c7 H 0.6585 0.497421 0.639036 Uiso 0.0282 2 1 d
H2c7 H 0.700267 0.386174 0.700591 Uiso 0.0282 2 1 d
H3c7 H 0.7678 0.46904 0.662247 Uiso 0.0282 2 1 d
H1c8 H 0.814646 -0.081014 0.308616 Uiso 0.0291 2 1 d
H2c8 H 0.899056 -0.027925 0.388663 Uiso 0.0291 2 1 d
H3c8 H 0.826155 -0.114655 0.41505 Uiso 0.0291 2 1 d
H1c9 H 0.613261 0.596909 0.487818 Uiso 0.0254 2 1 d
H1c10 H 0.772609 0.528755 0.485486 Uiso 0.0383 2 1 d
H2c10 H 0.737956 0.542695 0.374837 Uiso 0.0383 2 1 d
H3c10 H 0.745492 0.654326 0.440268 Uiso 0.0383 2 1 d
H1c11 H 0.495039 0.600153 0.350047 Uiso 0.0319 2 1 d
H2c11 H 0.578408 0.673405 0.328937 Uiso 0.0319 2 1 d
H3c11 H 0.560579 0.542071 0.293484 Uiso 0.0319 2 1 d
H1c12 H 0.448011 0.426749 0.416568 Uiso 0.0161 2 1 d
H1c13 H 0.483535 0.540327 0.546147 Uiso 0.0386 2 1 d
H2c13 H 0.40243 0.451351 0.551338 Uiso 0.0386 2 1 d
H3c13 H 0.507532 0.428596 0.612065 Uiso 0.0386 2 1 d
H1c14 H 0.461387 0.218018 0.417338 Uiso 0.036 2 1 d
H2c14 H 0.498782 0.218903 0.528404 Uiso 0.036 2 1 d
H3c14 H 0.392763 0.25388 0.478637 Uiso 0.036 2 1 d
H1c15 H 0.764074 0.048631 0.182658 Uiso 0.0248 2 1 d
H1c16 H 0.874655 0.17711 0.272177 Uiso 0.0477 2 1 d
H2c16 H 0.846763 0.227488 0.168447 Uiso 0.0477 2 1 d
H3c16 H 0.803321 0.28373 0.245311 Uiso 0.0477 2 1 d
H1c17 H 0.61193 0.117716 0.09439 Uiso 0.0349 2 1 d
H2c17 H 0.651261 0.247396 0.113267 Uiso 0.0349 2 1 d
H3c17 H 0.694788 0.160231 0.052825 Uiso 0.0349 2 1 d
H1c18 H 0.545709 0.034367 0.206603 Uiso 0.0213 2 1 d
H1c19 H 0.656585 -0.166104 0.249902 Uiso 0.0318 2 1 d
H2c19 H 0.556209 -0.155691 0.17608 Uiso 0.0318 2 1 d
H3c19 H 0.644711 -0.091785 0.15691 Uiso 0.0318 2 1 d
H1c20 H 0.54016 0.030386 0.370788 Uiso 0.0356 2 1 d
H2c20 H 0.50232 -0.089986 0.321095 Uiso 0.0356 2 1 d
H3c20 H 0.606683 -0.081342 0.387391 Uiso 0.0356 2 1 d
H1c23 H -0.060456 0.498524 0.29102 Uiso 0.0172 2 1 d
H1c24 H -0.084198 0.605723 0.419362 Uiso 0.0203 2 1 d
H1c25 H 0.006619 0.774622 0.477544 Uiso 0.019 2 1 d
H1c27 H 0.013739 0.426045 0.090829 Uiso 0.0254 2 1 d
H2c27 H 0.019586 0.38044 0.193412 Uiso 0.0254 2 1 d
H3c27 H -0.063741 0.464751 0.141049 Uiso 0.0254 2 1 d
H1c28 H 0.179025 0.998425 0.507993 Uiso 0.0237 2 1 d
H2c28 H 0.069566 0.969909 0.476018 Uiso 0.0237 2 1 d
H3c28 H 0.139444 0.887291 0.549211 Uiso 0.0237 2 1 d
H1c29 H 0.073413 0.544698 -0.005063 Uiso 0.0192 2 1 d
H1c30 H -0.031272 0.683892 0.03684 Uiso 0.0412 2 1 d
H2c30 H 0.033403 0.785556 0.015677 Uiso 0.0412 2 1 d
H3c30 H -0.022793 0.702704 -0.066643 Uiso 0.0412 2 1 d
H1c31 H 0.215471 0.601087 -0.027267 Uiso 0.0291 2 1 d
H2c31 H 0.138546 0.681777 -0.09483 Uiso 0.0291 2 1 d
H3c31 H 0.201562 0.732273 0.001733 Uiso 0.0291 2 1 d
H1c32 H 0.294695 0.537201 0.145051 Uiso 0.0165 2 1 d
H1c33 H 0.217808 0.409891 0.038007 Uiso 0.0314 2 1 d
H2c33 H 0.272028 0.331071 0.124031 Uiso 0.0314 2 1 d
H3c33 H 0.162603 0.355492 0.106195 Uiso 0.0314 2 1 d
H1c34 H 0.289574 0.532533 0.306947 Uiso 0.0287 2 1 d
H2c34 H 0.226207 0.418286 0.283435 Uiso 0.0287 2 1 d
H3c34 H 0.332553 0.414856 0.279186 Uiso 0.0287 2 1 d
H1c35 H 0.212112 1.10251 0.379215 Uiso 0.0255 2 1 d
H1c36 H 0.057578 1.070605 0.305769 Uiso 0.0425 2 1 d
H2c36 H 0.091479 1.148908 0.232665 Uiso 0.0425 2 1 d
H3c36 H 0.08093 1.011411 0.217837 Uiso 0.0425 2 1 d
H1c37 H 0.334356 1.109147 0.312285 Uiso 0.0347 2 1 d
H2c37 H 0.273662 1.048724 0.218847 Uiso 0.0347 2 1 d
H3c37 H 0.251437 1.179389 0.242477 Uiso 0.0347 2 1 d
H1c38 H 0.383418 0.930223 0.392761 Uiso 0.023 2 1 d
H1c39 H 0.342175 1.042274 0.507835 Uiso 0.037 2 1 d
H2c39 H 0.334003 0.925823 0.563548 Uiso 0.037 2 1 d
H3c39 H 0.433092 0.964895 0.550903 Uiso 0.037 2 1 d
H1c40 H 0.377543 0.724144 0.390553 Uiso 0.0332 2 1 d
H2c40 H 0.4394 0.760301 0.4921 Uiso 0.0332 2 1 d
H3c40 H 0.332605 0.722702 0.47641 Uiso 0.0332 2 1 d

loop_
_atom_site_aniso_label
_atom_site_aniso_type_symbol
_atom_site_aniso_U_11
_atom_site_aniso_U_22
_atom_site_aniso_U_33
_atom_site_aniso_U_12
_atom_site_aniso_U_13
_atom_site_aniso_U_23
Co1 Co 0.0151(2) 0.01619(18) 0.01117(19) 0.00360(16) 0.00166(14) -0.00129(13)
Cl1 Cl 0.0250(4) 0.0283(3) 0.0168(3) 0.0112(3) -0.0034(3) -0.0028(3)
P1 P 0.0128(4) 0.0148(3) 0.0137(3) -0.0010(3) 0.0037(3) -0.0023(3)
P2 P 0.0122(4) 0.0145(3) 0.0150(3) 0.0019(3) 0.0028(3) -0.0006(3)
C1 C 0.0105(12) 0.0134(11) 0.0158(13) -0.0029(9) 0.0033(10) 0.0000(9)
N1 N 0.0130(11) 0.0164(10) 0.0135(11) -0.0007(9) -0.0003(9) -0.0054(9)
N2 N 0.0134(12) 0.0171(10) 0.0167(11) 0.0069(9) 0.0017(9) -0.0012(9)
C2 C 0.0055(11) 0.0176(11) 0.0115(11) -0.0030(9) 0.0029(9) 0.0027(9)
C3 C 0.0130(12) 0.0256(12) 0.0106(11) -0.0059(9) 0.0008(10) 0.0003(10)
C4 C 0.0100(12) 0.0298(13) 0.0173(13) -0.0035(10) 0.0001(9) -0.0003(10)
C5 C 0.0146(13) 0.0180(11) 0.0159(12) 0.0018(9) 0.0032(10) 0.0027(10)
C6 C 0.0120(12) 0.0128(11) 0.0154(12) -0.0025(9) 0.0037(10) -0.0023(9)
C7 C 0.0182(15) 0.0295(15) 0.0195(14) 0.0005(12) -0.0005(12) -0.0019(12)
C8 C 0.0226(16) 0.0266(14) 0.0203(14) 0.0083(12) 0.0003(12) -0.0017(12)
C9 C 0.0229(16) 0.0188(13) 0.0236(15) -0.0028(12) 0.0093(12) -0.0052(11)
C10 C 0.0310(18) 0.0302(16) 0.0357(19) -0.0093(14) 0.0109(15) 0.0041(14)
C11 C 0.0314(19) 0.0115(13) 0.0388(19) 0.0056(12) 0.0126(15) 0.0092(12)
C12 C 0.0089(12) 0.0188(12) 0.0131(12) 0.0001(9) 0.0040(10) -0.0015(10)
C13 C 0.0203(18) 0.0462(18) 0.0347(19) -0.0095(15) 0.0156(14) -0.0242(16)
C14 C 0.027(2) 0.0355(17) 0.0303(19) -0.0174(14) 0.0131(16) -0.0114(14)
C15 C 0.0165(14) 0.0281(15) 0.0175(14) -0.0002(11) 0.0049(11) -0.0015(11)
C16 C 0.042(2) 0.0445(19) 0.036(2) -0.0182(17) 0.0150(17) 0.0034(16)
C17 C 0.0329(19) 0.0390(16) 0.0176(15) 0.0025(14) 0.0107(13) 0.0083(14)
C18 C 0.0181(15) 0.0189(13) 0.0165(13) -0.0006(11) 0.0048(11) -0.0030(11)
C19 C 0.0340(19) 0.0198(14) 0.0291(17) -0.0054(13) 0.0144(15) -0.0115(12)
C20 C 0.038(2) 0.0260(16) 0.0340(19) -0.0044(16) 0.0250(17) -0.0032(14)
Co2 Co 0.0179(2) 0.01101(15) 0.01026(18) -0.00341(16) 0.00727(14) -0.00193(13)
Cl2 Cl 0.0349(5) 0.0261(3) 0.0251(4) -0.0155(3) 0.0209(3) -0.0086(3)
P3 P 0.0165(4) 0.0108(3) 0.0085(3) -0.0014(3) 0.0055(3) -0.0008(2)
P4 P 0.0195(4) 0.0108(3) 0.0099(3) -0.0012(3) 0.0057(3) -0.0013(2)
C21 C 0.0153(13) 0.0100(10) 0.0089(11) -0.0006(9) 0.0045(9) -0.0013(8)
N3 N 0.0154(12) 0.0132(10) 0.0154(10) -0.0052(9) 0.0058(9) -0.0032(8)
N4 N 0.0224(12) 0.0169(10) 0.0128(11) -0.0011(9) 0.0076(10) -0.0042(8)
C22 C 0.0095(12) 0.0190(12) 0.0061(10) 0.0013(9) 0.0022(9) 0.0049(9)
C23 C 0.0108(11) 0.0159(11) 0.0145(11) -0.0020(9) 0.0007(9) 0.0060(9)
C24 C 0.0159(13) 0.0211(12) 0.0158(12) 0.0018(10) 0.0076(10) 0.0083(9)
C25 C 0.0188(14) 0.0203(11) 0.0102(11) 0.0035(10) 0.0071(10) -0.0011(9)
C26 C 0.0163(13) 0.0101(10) 0.0132(12) 0.0048(9) 0.0062(10) -0.0021(9)
C27 C 0.0218(15) 0.0193(12) 0.0221(13) -0.0103(11) 0.0056(11) -0.0033(11)
C28 C 0.0247(15) 0.0210(12) 0.0163(13) -0.0001(11) 0.0100(12) -0.0082(11)
C29 C 0.0233(15) 0.0150(11) 0.0094(11) 0.0023(10) 0.0040(10) 0.0003(9)
C30 C 0.0333(19) 0.0506(19) 0.0183(16) 0.0171(16) 0.0057(14) 0.0081(14)
C31 C 0.0369(19) 0.0239(13) 0.0129(13) -0.0028(12) 0.0085(12) 0.0006(11)
C32 C 0.0143(13) 0.0124(12) 0.0162(12) -0.0007(9) 0.0070(10) 0.0009(9)
C33 C 0.0340(19) 0.0247(15) 0.0170(14) 0.0073(13) 0.0020(13) -0.0036(11)
C34 C 0.0209(17) 0.0228(15) 0.0259(16) 0.0056(14) 0.0027(12) 0.0040(12)
C35 C 0.0384(19) 0.0107(11) 0.0132(13) 0.0019(12) 0.0048(12) 0.0041(9)
C36 C 0.039(2) 0.0314(17) 0.0335(19) 0.0150(15) 0.0066(16) 0.0121(15)
C37 C 0.040(2) 0.0251(16) 0.0186(15) -0.0078(15) 0.0027(14) 0.0070(12)
C38 C 0.0235(16) 0.0163(13) 0.0211(15) -0.0027(11) 0.0117(13) -0.0020(11)
C39 C 0.0260(19) 0.0368(16) 0.0234(16) -0.0022(15) -0.0038(14) -0.0078(15)
C40 C 0.0253(19) 0.0220(14) 0.0318(19) 0.0040(13) 0.0012(15) 0.0045(13)

loop_
_atom_type_symbol
_atom_type_scat_dispersion_real
_atom_type_scat_dispersion_imag
_atom_type_scat_source
C 0.0033 0.0016 'International Tables Vol C tables 4.2.6.8 and 6.1.1.1'
H 0.0000 0.0000 'International Tables Vol C tables 4.2.6.8 and 6.1.1.1'
Cl 0.1484 0.1585 'International Tables Vol C tables 4.2.6.8 and 6.1.1.1'
Co 0.3494 0.9721 'International Tables Vol C tables 4.2.6.8 and 6.1.1.1'
N 0.0061 0.0033 'International Tables Vol C tables 4.2.6.8 and 6.1.1.1'
P 0.1023 0.0942 'International Tables Vol C tables 4.2.6.8 and 6.1.1.1'

loop_
_geom_angle_atom_site_label_1
_geom_angle_atom_site_label_2
_geom_angle_atom_site_label_3
_geom_angle
Cl1 Co1 P1 96.50(3)
Cl1 Co1 P2 95.30(3)
Cl1 Co1 C1 171.40(9)
P1 Co1 P2 167.00(3)
P1 Co1 C1 83.80(8)
P2 Co1 C1 83.71(8)
Co1 P1 N1 103.68(8)
Co1 P1 C9 120.12(11)
Co1 P1 C12 114.50(8)
N1 P1 C9 105.04(11)
N1 P1 C12 108.59(12)
C9 P1 C12 104.16(13)
Co1 P2 N2 104.31(9)
Co1 P2 C15 121.51(9)
Co1 P2 C18 112.74(10)
N2 P2 C15 104.04(13)
N2 P2 C18 107.12(11)
C15 P2 C18 105.99(13)
Co1 C1 C2 121.26(19)
Co1 C1 C6 121.00(19)
C2 C1 C6 117.7(2)
P1 N1 C2 113.84(17)
P1 N1 C7 125.78(17)
C2 N1 C7 119.84(19)
P2 N2 C6 113.67(18)
P2 N2 C8 126.21(18)
C6 N2 C8 120.0(2)
C1 C2 N1 117.3(2)
C1 C2 C3 121.4(2)
N1 C2 C3 121.2(2)
C2 C3 C4 119.3(2)
C2 C3 H1c3 120.36
C4 C3 H1c3 120.36
C3 C4 C5 121.4(2)
C3 C4 H1c4 119.32
C5 C4 H1c4 119.32
C4 C5 C6 119.1(2)
C4 C5 H1c5 120.45
C6 C5 H1c5 120.45
C1 C6 N2 117.3(2)
C1 C6 C5 120.9(2)
N2 C6 C5 121.7(2)
N1 C7 H1c7 109.47
N1 C7 H2c7 109.47
N1 C7 H3c7 109.47
H1c7 C7 H2c7 109.47
H1c7 C7 H3c7 109.47
H2c7 C7 H3c7 109.47
N2 C8 H1c8 109.47
N2 C8 H2c8 109.47
N2 C8 H3c8 109.47
H1c8 C8 H2c8 109.47
H1c8 C8 H3c8 109.47
H2c8 C8 H3c8 109.47
P1 C9 C10 108.7(2)
P1 C9 C11 111.67(18)
P1 C9 H1c9 108.44
C10 C9 C11 109.3(3)
C10 C9 H1c9 110.88
C11 C9 H1c9 107.87
C9 C10 H1c10 109.47
C9 C10 H2c10 109.47
C9 C10 H3c10 109.47
H1c10 C10 H2c10 109.47
H1c10 C10 H3c10 109.47
H2c10 C10 H3c10 109.47
C9 C11 H1c11 109.47
C9 C11 H2c11 109.47
C9 C11 H3c11 109.47
H1c11 C11 H2c11 109.47
H1c11 C11 H3c11 109.47
H2c11 C11 H3c11 109.47
P1 C12 C13 116.84(18)
P1 C12 C14 109.7(2)
P1 C12 H1c12 104.78
C13 C12 C14 111.7(3)
C13 C12 H1c12 102.51
C14 C12 H1c12 110.76
C12 C13 H1c13 109.47
C12 C13 H2c13 109.47
C12 C13 H3c13 109.47
H1c13 C13 H2c13 109.47
H1c13 C13 H3c13 109.47
H2c13 C13 H3c13 109.47
C12 C14 H1c14 109.47
C12 C14 H2c14 109.47
C12 C14 H3c14 109.47
H1c14 C14 H2c14 109.47
H1c14 C14 H3c14 109.47
H2c14 C14 H3c14 109.47
P2 C15 C16 110.0(2)
P2 C15 C17 111.3(2)
P2 C15 H1c15 108.17
C16 C15 C17 110.4(2)
C16 C15 H1c15 109.13
C17 C15 H1c15 107.83
C15 C16 H1c16 109.47
C15 C16 H2c16 109.47
C15 C16 H3c16 109.47
H1c16 C16 H2c16 109.47
H1c16 C16 H3c16 109.47
H2c16 C16 H3c16 109.47
C15 C17 H1c17 109.47
C15 C17 H2c17 109.47
C15 C17 H3c17 109.47
H1c17 C17 H2c17 109.47
H1c17 C17 H3c17 109.47
H2c17 C17 H3c17 109.47
P2 C18 C19 118.7(2)
P2 C18 C20 108.68(19)
P2 C18 H1c18 103.8
C19 C18 C20 110.4(2)
C19 C18 H1c18 101.78
C20 C18 H1c18 113.26
C18 C19 H1c19 109.47
C18 C19 H2c19 109.47
C18 C19 H3c19 109.47
H1c19 C19 H2c19 109.47
H1c19 C19 H3c19 109.47
H2c19 C19 H3c19 109.47
C18 C20 H1c20 109.47
C18 C20 H2c20 109.47
C18 C20 H3c20 109.47
H1c20 C20 H2c20 109.47
H1c20 C20 H3c20 109.47
H2c20 C20 H3c20 109.47
Cl2 Co2 P3 95.09(3)
Cl2 Co2 P4 96.40(3)
Cl2 Co2 C21 171.50(7)
P3 Co2 P4 167.08(4)
P3 Co2 C21 84.07(7)
P4 Co2 C21 83.69(7)
Co2 P3 N3 103.35(8)
Co2 P3 C29 122.28(8)
Co2 P3 C32 111.76(8)
N3 P3 C29 104.92(12)
N3 P3 C32 107.72(12)
C29 P3 C32 105.85(12)
Co2 P4 N4 103.54(7)
Co2 P4 C35 120.25(9)
Co2 P4 C38 113.45(10)
N4 P4 C35 104.48(13)
N4 P4 C38 109.08(13)
C35 P4 C38 105.34(12)
Co2 C21 C22 121.3(2)
Co2 C21 C26 121.76(18)
C22 C21 C26 117.0(3)
P3 N3 C22 114.28(17)
P3 N3 C27 125.3(2)
C22 N3 C27 120.4(2)
P4 N4 C26 114.76(19)
P4 N4 C28 124.43(18)
C26 N4 C28 120.4(2)
C21 C22 N3 116.9(2)
C21 C22 C23 122.0(2)
N3 C22 C23 121.0(2)
C22 C23 C24 118.4(2)
C22 C23 H1c23 120.8
C24 C23 H1c23 120.8
C23 C24 C25 122.0(3)
C23 C24 H1c24 119.02
C25 C24 H1c24 119.02
C24 C25 C26 119.4(3)
C24 C25 H1c25 120.32
C26 C25 H1c25 120.32
C21 C26 N4 116.2(3)
C21 C26 C25 121.2(2)
N4 C26 C25 122.6(2)
N3 C27 H1c27 109.47
N3 C27 H2c27 109.47
N3 C27 H3c27 109.47
H1c27 C27 H2c27 109.47
H1c27 C27 H3c27 109.47
H2c27 C27 H3c27 109.47
N4 C28 H1c28 109.47
N4 C28 H2c28 109.47
N4 C28 H3c28 109.47
H1c28 C28 H2c28 109.47
H1c28 C28 H3c28 109.47
H2c28 C28 H3c28 109.47
P3 C29 C30 109.61(19)
P3 C29 C31 110.97(17)
P3 C29 H1c29 108.82
C30 C29 C31 110.8(2)
C30 C29 H1c29 109.01
C31 C29 H1c29 107.59
C29 C30 H1c30 109.47
C29 C30 H2c30 109.47
C29 C30 H3c30 109.47
H1c30 C30 H2c30 109.47
H1c30 C30 H3c30 109.47
H2c30 C30 H3c30 109.47
C29 C31 H1c31 109.47
C29 C31 H2c31 109.47
C29 C31 H3c31 109.47
H1c31 C31 H2c31 109.47
H1c31 C31 H3c31 109.47
H2c31 C31 H3c31 109.47
P3 C32 C33 116.15(18)
P3 C32 C34 108.8(2)
P3 C32 H1c32 105.46
C33 C32 C34 109.9(2)
C33 C32 H1c32 104.18
C34 C32 H1c32 112.24
C32 C33 H1c33 109.47
C32 C33 H2c33 109.47
C32 C33 H3c33 109.47
H1c33 C33 H2c33 109.47
H1c33 C33 H3c33 109.47
H2c33 C33 H3c33 109.47
C32 C34 H1c34 109.47
C32 C34 H2c34 109.47
C32 C34 H3c34 109.47
H1c34 C34 H2c34 109.47
H1c34 C34 H3c34 109.47
H2c34 C34 H3c34 109.47
P4 C35 C36 109.4(2)
P4 C35 C37 110.5(2)
P4 C35 H1c35 109.68
C36 C35 C37 111.8(2)
C36 C35 H1c35 108.28
C37 C35 H1c35 107.11
C35 C36 H1c36 109.47
C35 C36 H2c36 109.47
C35 C36 H3c36 109.47
H1c36 C36 H2c36 109.47
H1c36 C36 H3c36 109.47
H2c36 C36 H3c36 109.47
C35 C37 H1c37 109.47
C35 C37 H2c37 109.47
C35 C37 H3c37 109.47
H1c37 C37 H2c37 109.47
H1c37 C37 H3c37 109.47
H2c37 C37 H3c37 109.47
P4 C38 C39 116.1(2)
P4 C38 C40 110.33(18)
P4 C38 H1c38 104.5
C39 C38 C40 110.5(2)
C39 C38 H1c38 104.29
C40 C38 H1c38 110.78
C38 C39 H1c39 109.47
C38 C39 H2c39 109.47
C38 C39 H3c39 109.47
H1c39 C39 H2c39 109.47
H1c39 C39 H3c39 109.47
H2c39 C39 H3c39 109.47
C38 C40 H1c40 109.47
C38 C40 H2c40 109.47
C38 C40 H3c40 109.47
H1c40 C40 H2c40 109.47
H1c40 C40 H3c40 109.47
H2c40 C40 H3c40 109.47

loop_
_geom_bond_atom_site_label_1
_geom_bond_atom_site_label_2
_geom_bond_distance
Co1 Cl1 2.2343(11)
Co1 P1 2.1924(10)
Co1 P2 2.1839(10)
Co1 C1 1.919(2)
P1 N1 1.693(2)
P1 C9 1.831(3)
P1 C12 1.841(3)
P2 N2 1.692(2)
P2 C15 1.835(3)
P2 C18 1.830(3)
C1 C2 1.402(4)
C1 C6 1.419(4)
N1 C2 1.408(3)
N1 C7 1.461(4)
N2 C6 1.400(3)
N2 C8 1.444(4)
C2 C3 1.406(3)
C3 C4 1.384(4)
C3 H1c3 0.96
C4 C5 1.392(4)
C4 H1c4 0.96
C5 C6 1.408(3)
C5 H1c5 0.96
C7 H1c7 0.96
C7 H2c7 0.96
C7 H3c7 0.96
C8 H1c8 0.96
C8 H2c8 0.96
C8 H3c8 0.96
C9 C10 1.540(5)
C9 C11 1.532(4)
C9 H1c9 0.96
C10 H1c10 0.96
C10 H2c10 0.96
C10 H3c10 0.96
C11 H1c11 0.96
C11 H2c11 0.96
C11 H3c11 0.96
C12 C13 1.521(4)
C12 C14 1.534(4)
C12 H1c12 0.96
C13 H1c13 0.96
C13 H2c13 0.96
C13 H3c13 0.96
C14 H1c14 0.96
C14 H2c14 0.96
C14 H3c14 0.96
C15 C16 1.522(4)
C15 C17 1.522(4)
C15 H1c15 0.96
C16 H1c16 0.96
C16 H2c16 0.96
C16 H3c16 0.96
C17 H1c17 0.96
C17 H2c17 0.96
C17 H3c17 0.96
C18 C19 1.527(4)
C18 C20 1.542(5)
C18 H1c18 0.96
C19 H1c19 0.96
C19 H2c19 0.96
C19 H3c19 0.96
C20 H1c20 0.96
C20 H2c20 0.96
C20 H3c20 0.96
Co2 Cl2 2.2374(11)
Co2 P3 2.1896(9)
Co2 P4 2.1868(10)
Co2 C21 1.918(3)
P3 N3 1.701(3)
P3 C29 1.840(2)
P3 C32 1.850(3)
P4 N4 1.708(3)
P4 C35 1.845(3)
P4 C38 1.825(3)
C21 C22 1.411(3)
C21 C26 1.427(4)
N3 C22 1.403(3)
N3 C27 1.461(3)
N4 C26 1.386(3)
N4 C28 1.447(4)
C22 C23 1.402(4)
C23 C24 1.381(4)
C23 H1c23 0.96
C24 C25 1.393(3)
C24 H1c24 0.96
C25 C26 1.383(4)
C25 H1c25 0.96
C27 H1c27 0.96
C27 H2c27 0.96
C27 H3c27 0.96
C28 H1c28 0.96
C28 H2c28 0.96
C28 H3c28 0.96
C29 C30 1.521(4)
C29 C31 1.531(4)
C29 H1c29 0.96
C30 H1c30 0.96
C30 H2c30 0.96
C30 H3c30 0.96
C31 H1c31 0.96
C31 H2c31 0.96
C31 H3c31 0.96
C32 C33 1.522(3)
C32 C34 1.505(4)
C32 H1c32 0.96
C33 H1c33 0.96
C33 H2c33 0.96
C33 H3c33 0.96
C34 H1c34 0.96
C34 H2c34 0.96
C34 H3c34 0.96
C35 C36 1.525(4)
C35 C37 1.531(5)
C35 H1c35 0.96
C36 H1c36 0.96
C36 H2c36 0.96
C36 H3c36 0.96
C37 H1c37 0.96
C37 H2c37 0.96
C37 H3c37 0.96
C38 C39 1.538(4)
C38 C40 1.527(4)
C38 H1c38 0.96
C39 H1c39 0.96
C39 H2c39 0.96
C39 H3c39 0.96
C40 H1c40 0.96
C40 H2c40 0.96
C40 H3c40 0.96

loop_
_jana_cell_twin_matrix_id
_jana_cell_twin_volume_fraction
_jana_cell_twin_matrix_1_1
_jana_cell_twin_matrix_1_2
_jana_cell_twin_matrix_1_3
_jana_cell_twin_matrix_2_1
_jana_cell_twin_matrix_2_2
_jana_cell_twin_matrix_2_3
_jana_cell_twin_matrix_3_1
_jana_cell_twin_matrix_3_2
_jana_cell_twin_matrix_3_3
1 0.346(11) 1 0 0 0 1 0 0 0 1
2 0.020(7) 1 0 0 0 -1 0 0.5428 0 -1
3 0.038(6) -1 0 0 0 -1 0 0 0 -1
4 0.596(7) -1 0 0 0 1 0 -0.5428 0 1
